data_7040694
loop_
_publ_author_name
'Liu, Rui'
'Zhu, Kongtao'
'Zhong, Xianghong'
'Li, Jiancheng'
'Liu, Zhenyu'
'Chen, Shibing'
'Zhu, Hongping'

_publ_section_title
;
 Chromium complexes bearing amidinato-phosphino ligand: synthesis,
 characterization, and catalytic properties of ethylene
 tri-/tetramerization and polymerization.
;
_journal_issue 42
_journal_name_full 'Dalton transactions (Cambridge, England : 2003)'
_journal_page_first 17020
_journal_page_last 17029
_journal_paper_doi 10.1039/c6dt03216h
_journal_volume 45
_journal_year 2016
_chemical_formula_sum 'C43 H49 Cl3 Cr N2 O1.5 P'
_chemical_formula_weight 807.16
_chemical_name_systematic
; 
 ? 
;
_space_group_IT_number 14
_symmetry_cell_setting monoclinic
_symmetry_space_group_name_Hall '-P 2yn'
_symmetry_space_group_name_H-M 'P 1 21/n 1'
_atom_sites_solution_hydrogens geom
_atom_sites_solution_primary direct
_atom_sites_solution_secondary difmap
_audit_creation_method SHELXL-97
_audit_update_record
;
2016-06-01 deposited with the CCDC.
2016-09-22 downloaded from the CCDC.
;
_cell_angle_alpha 90.00
_cell_angle_beta 91.22(3)
_cell_angle_gamma 90.00
_cell_formula_units_Z 4
_cell_length_a 11.202(2)
_cell_length_b 27.791(6)
_cell_length_c 13.818(3)
_cell_measurement_reflns_used 20178
_cell_measurement_temperature 173(2)
_cell_measurement_theta_max 54.95
_cell_measurement_theta_min 6.08
_cell_volume 4300.8(15)
_computing_cell_refinement 'rapid auto (rigaku 2004)'
_computing_data_collection 'rapid auto (rigaku 2004)'
_computing_data_reduction 'rapid auto (rigaku 2004)'
_computing_molecular_graphics 'Bruker SHELXTL'
_computing_publication_material 'Bruker SHELXTL'
_computing_structure_refinement 'SHELXL-97 (Sheldrick, 1997)'
_computing_structure_solution 'SHELXS-97 (Sheldrick, 1990)'
_diffrn_ambient_temperature 173(2)
_diffrn_measured_fraction_theta_full 0.997
_diffrn_measured_fraction_theta_max 0.997
_diffrn_measurement_device_type 'rigaku raxis rapid IP area detector'
_diffrn_measurement_method '\w scans'
_diffrn_radiation_monochromator graphite
_diffrn_radiation_source 'rotating anode'
_diffrn_radiation_type MoK\a
_diffrn_radiation_wavelength 0.71073
_diffrn_reflns_av_R_equivalents 0.0850
_diffrn_reflns_av_sigmaI/netI 0.0729
_diffrn_reflns_limit_h_max 14
_diffrn_reflns_limit_h_min -14
_diffrn_reflns_limit_k_max 36
_diffrn_reflns_limit_k_min -36
_diffrn_reflns_limit_l_max 17
_diffrn_reflns_limit_l_min -17
_diffrn_reflns_number 40929
_diffrn_reflns_theta_full 27.48
_diffrn_reflns_theta_max 27.48
_diffrn_reflns_theta_min 3.04
_exptl_absorpt_coefficient_mu 0.524
_exptl_absorpt_correction_T_max 0.9302
_exptl_absorpt_correction_T_min 0.8586
_exptl_absorpt_correction_type multi-scan
_exptl_absorpt_process_details empirical
_exptl_crystal_colour red
_exptl_crystal_density_diffrn 1.247
_exptl_crystal_density_meas ?
_exptl_crystal_density_method 'not measured'
_exptl_crystal_description block
_exptl_crystal_F_000 1692
_exptl_crystal_size_max 0.30
_exptl_crystal_size_mid 0.14
_exptl_crystal_size_min 0.14
_refine_diff_density_max 1.502
_refine_diff_density_min -1.807
_refine_diff_density_rms 0.138
_refine_ls_extinction_coef 0.016(2)
_refine_ls_extinction_expression Fc^*^=kFc[1+0.001xFc^2^\l^3^/sin(2\q)]^-1/4^
_refine_ls_extinction_method SHELXL
_refine_ls_goodness_of_fit_ref 1.150
_refine_ls_hydrogen_treatment 'refined in a riding mode to the carrier atom'
_refine_ls_matrix_type full
_refine_ls_number_parameters 467
_refine_ls_number_reflns 9835
_refine_ls_number_restraints 5
_refine_ls_restrained_S_all 1.153
_refine_ls_R_factor_all 0.1335
_refine_ls_R_factor_gt 0.0867
_refine_ls_shift/su_max 0.002
_refine_ls_shift/su_mean 0.000
_refine_ls_structure_factor_coef Fsqd
_refine_ls_weighting_details 'calc w=1/[\s^2^(Fo^2^)+(0.1887P)^2^+0.0000P] where P=(Fo^2^+2Fc^2^)/3'
_refine_ls_weighting_scheme calc
_refine_ls_wR_factor_gt 0.2419
_refine_ls_wR_factor_ref 0.3211
_reflns_number_gt 5871
_reflns_number_total 9835
_reflns_threshold_expression >2sigma(I)
_cod_data_source_file c6dt03216h1.cif
_cod_data_source_block compound_5
_cod_depositor_comments
;
The following automatic conversions were performed:

'_symmetry_cell_setting' value 'Monoclinic' changed to 'monoclinic'
according to
/usr/data/users/saulius/crontab/automatic-downloads/rss-feeds/RSC/lib/dictionaries/cif_core.dic
dictionary named 'cif_core.dic' version 2.4.2 from 2011-04-26.

'_exptl_crystal_density_meas' value 'not measured' was changed to '?'
- the value is perceived as not measured.

Automatic conversion script
Id: cif_fix_values 4268 2015-11-12 08:31:59Z antanas 

 Adding full bibliography for 7040694--7040697.cif.
;
_cod_original_cell_volume 4300.6(15)
_cod_original_sg_symbol_H-M P2(1)/n
_cod_original_formula_sum 'C43 H49 Cl3 Cr N2 O1.50 P'
_cod_database_code 7040694

loop_
_symmetry_equiv_pos_as_xyz
'x, y, z'
'-x+1/2, y+1/2, -z+1/2'
'-x, -y, -z'
'x-1/2, -y-1/2, z-1/2'

loop_
_atom_site_label
_atom_site_type_symbol
_atom_site_fract_x
_atom_site_fract_y
_atom_site_fract_z
_atom_site_U_iso_or_equiv
_atom_site_adp_type
_atom_site_occupancy
_atom_site_symmetry_multiplicity
_atom_site_calc_flag
_atom_site_refinement_flags
_atom_site_disorder_assembly
_atom_site_disorder_group
Cr1 Cr 0.59437(7) 0.10977(2) 0.71787(5) 0.0352(3) Uani 1 1 d . . .
Cl1 Cl 0.72801(12) 0.17243(4) 0.71403(9) 0.0452(4) Uani 1 1 d . . .
Cl2 Cl 0.43890(11) 0.15794(5) 0.65668(9) 0.0461(4) Uani 1 1 d . . .
Cl3 Cl 0.46754(11) 0.04444(4) 0.73659(8) 0.0409(3) Uani 1 1 d . . .
P1 P 0.75832(11) 0.05454(4) 0.76305(8) 0.0367(3) Uani 1 1 d . . .
O1 O 0.5573(3) 0.12851(12) 0.8600(2) 0.0422(8) Uani 1 1 d . . .
N1 N 0.6505(3) 0.08250(13) 0.5838(3) 0.0359(9) Uani 1 1 d . . .
N2 N 0.6357(4) 0.15354(14) 0.4982(3) 0.0396(9) Uani 1 1 d . . .
H2A H 0.5901 0.1643 0.5445 0.048 Uiso 1 1 calc R . .
C1 C 0.7297(4) 0.01206(17) 0.6668(3) 0.0373(10) Uani 1 1 d . . .
C2 C 0.7526(4) -0.03740(17) 0.6717(3) 0.0418(11) Uani 1 1 d . . .
H2B H 0.7900 -0.0507 0.7280 0.050 Uiso 1 1 calc R . .
C3 C 0.7209(5) -0.06715(18) 0.5944(4) 0.0454(12) Uani 1 1 d . . .
H3A H 0.7377 -0.1006 0.5976 0.055 Uiso 1 1 calc R . .
C4 C 0.6656(4) -0.04829(18) 0.5139(4) 0.0429(11) Uani 1 1 d . . .
H4A H 0.6436 -0.0689 0.4615 0.051 Uiso 1 1 calc R . .
C5 C 0.6412(4) 0.00051(17) 0.5077(3) 0.0380(10) Uani 1 1 d . . .
H5A H 0.6015 0.0131 0.4518 0.046 Uiso 1 1 calc R . .
C6 C 0.6748(4) 0.03113(16) 0.5834(3) 0.0339(10) Uani 1 1 d . . .
C7 C 0.6698(4) 0.10805(15) 0.5037(3) 0.0341(10) Uani 1 1 d . . .
C8 C 0.7274(5) 0.08811(17) 0.4155(3) 0.0425(11) Uani 1 1 d . . .
C9 C 0.8460(5) 0.0734(2) 0.4196(4) 0.0552(14) Uani 1 1 d . . .
H9A H 0.8914 0.0753 0.4783 0.066 Uiso 1 1 calc R . .
C10 C 0.8975(7) 0.0553(3) 0.3339(6) 0.078(2) Uani 1 1 d . . .
H10A H 0.9793 0.0464 0.3344 0.094 Uiso 1 1 calc R . .
C11 C 0.8302(9) 0.0507(3) 0.2506(5) 0.085(2) Uani 1 1 d . . .
H11A H 0.8649 0.0379 0.1940 0.102 Uiso 1 1 calc R . .
C12 C 0.7129(8) 0.0645(2) 0.2489(4) 0.074(2) Uani 1 1 d . . .
H12A H 0.6664 0.0608 0.1911 0.088 Uiso 1 1 calc R . .
C13 C 0.6606(6) 0.0839(2) 0.3308(3) 0.0537(14) Uani 1 1 d . . .
H13A H 0.5797 0.0941 0.3284 0.064 Uiso 1 1 calc R . .
C14 C 0.9097(5) 0.07458(18) 0.7467(4) 0.0444(12) Uani 1 1 d . . .
C15 C 0.9784(5) 0.0593(2) 0.6696(4) 0.0579(14) Uani 1 1 d . . .
H15A H 0.9457 0.0368 0.6245 0.069 Uiso 1 1 calc R . .
C16 C 1.0927(5) 0.0761(3) 0.6574(5) 0.0705(18) Uani 1 1 d . . .
H16A H 1.1381 0.0654 0.6043 0.085 Uiso 1 1 calc R . .
C17 C 1.1412(6) 0.1088(2) 0.7231(6) 0.072(2) Uani 1 1 d . . .
H17A H 1.2199 0.1205 0.7145 0.086 Uiso 1 1 calc R . .
C18 C 1.0766(6) 0.1245(3) 0.8008(6) 0.0698(18) Uani 1 1 d . . .
H18A H 1.1106 0.1466 0.8459 0.084 Uiso 1 1 calc R . .
C19 C 0.9621(5) 0.1077(2) 0.8122(4) 0.0549(14) Uani 1 1 d . . .
H19A H 0.9173 0.1187 0.8655 0.066 Uiso 1 1 calc R . .
C20 C 0.7624(5) 0.02084(18) 0.8764(3) 0.0426(11) Uani 1 1 d . . .
C21 C 0.8631(5) -0.0057(2) 0.9039(4) 0.0542(14) Uani 1 1 d . . .
H21A H 0.9310 -0.0064 0.8639 0.065 Uiso 1 1 calc R . .
C22 C 0.8631(6) -0.0314(2) 0.9913(4) 0.0624(16) Uani 1 1 d . . .
H22A H 0.9305 -0.0503 1.0098 0.075 Uiso 1 1 calc R . .
C23 C 0.7669(6) -0.0292(2) 1.0494(4) 0.0559(15) Uani 1 1 d . . .
H23A H 0.7681 -0.0465 1.1088 0.067 Uiso 1 1 calc R . .
C24 C 0.6682(5) -0.0026(2) 1.0239(4) 0.0509(13) Uani 1 1 d . . .
H24A H 0.6021 -0.0010 1.0658 0.061 Uiso 1 1 calc R . .
C25 C 0.6654(4) 0.02215(18) 0.9366(3) 0.0430(11) Uani 1 1 d . . .
H25A H 0.5964 0.0401 0.9181 0.052 Uiso 1 1 calc R . .
C31 C 0.6669(5) 0.18727(17) 0.4227(3) 0.0424(11) Uani 1 1 d . A .
C32 C 0.5730(5) 0.2035(2) 0.3614(4) 0.0537(14) Uani 1 1 d . . .
C33 C 0.6035(6) 0.2377(2) 0.2911(4) 0.0694(18) Uani 1 1 d . A .
H33A H 0.5427 0.2503 0.2493 0.083 Uiso 1 1 calc R . .
C34 C 0.7184(6) 0.2533(2) 0.2814(5) 0.0672(17) Uani 1 1 d . . .
H34A H 0.7364 0.2758 0.2321 0.081 Uiso 1 1 calc R A .
C35 C 0.8086(6) 0.2366(2) 0.3422(4) 0.0609(16) Uani 1 1 d . A .
H35A H 0.8882 0.2475 0.3341 0.073 Uiso 1 1 calc R . .
C36 C 0.7830(5) 0.20364(18) 0.4163(4) 0.0454(12) Uani 1 1 d . . .
C41 C 0.6363(6) 0.1537(2) 0.9266(4) 0.0627(16) Uani 1 1 d . . .
H41A H 0.6411 0.1882 0.9092 0.075 Uiso 1 1 calc R . .
H41B H 0.7176 0.1398 0.9254 0.075 Uiso 1 1 calc R . .
C42 C 0.5833(6) 0.1478(2) 1.0259(4) 0.0635(16) Uani 1 1 d . . .
H42A H 0.5853 0.1785 1.0619 0.076 Uiso 1 1 calc R . .
H42B H 0.6278 0.1232 1.0640 0.076 Uiso 1 1 calc R . .
C43 C 0.4555(6) 0.1317(2) 1.0059(4) 0.0662(17) Uani 1 1 d . . .
H43A H 0.4430 0.0986 1.0298 0.079 Uiso 1 1 calc R . .
H43B H 0.3987 0.1535 1.0380 0.079 Uiso 1 1 calc R . .
C44 C 0.4386(5) 0.1338(2) 0.8983(4) 0.0501(13) Uani 1 1 d . . .
H44A H 0.3858 0.1075 0.8753 0.060 Uiso 1 1 calc R . .
H44B H 0.4031 0.1650 0.8783 0.060 Uiso 1 1 calc R . .
C321 C 0.4524(13) 0.1822(6) 0.3611(12) 0.050(4) Uiso 0.54(4) 1 d P A 2
H32A H 0.4552 0.1534 0.4044 0.060 Uiso 0.54(4) 1 calc PR A 2
C322 C 0.3674(14) 0.2193(7) 0.4064(13) 0.069(5) Uiso 0.54(4) 1 d P A 2
H32B H 0.3967 0.2277 0.4716 0.103 Uiso 0.54(4) 1 calc PR A 2
H32C H 0.2872 0.2055 0.4103 0.103 Uiso 0.54(4) 1 calc PR A 2
H32D H 0.3644 0.2484 0.3661 0.103 Uiso 0.54(4) 1 calc PR A 2
C323 C 0.4104(16) 0.1651(6) 0.2590(11) 0.063(4) Uiso 0.54(4) 1 d P A 2
H32E H 0.4664 0.1411 0.2350 0.095 Uiso 0.54(4) 1 calc PR A 2
H32F H 0.4076 0.1927 0.2148 0.095 Uiso 0.54(4) 1 calc PR A 2
H32G H 0.3306 0.1509 0.2629 0.095 Uiso 0.54(4) 1 calc PR A 2
C32A C 0.4419(14) 0.1916(7) 0.3793(13) 0.046(4) Uiso 0.46(4) 1 d P A 1
H32H H 0.4393 0.1620 0.4205 0.055 Uiso 0.46(4) 1 calc PR A 1
C32B C 0.3784(15) 0.1798(7) 0.2797(11) 0.050(5) Uiso 0.46(4) 1 d P A 1
H32I H 0.4041 0.1481 0.2573 0.075 Uiso 0.46(4) 1 calc PR A 1
H32J H 0.3997 0.2043 0.2320 0.075 Uiso 0.46(4) 1 calc PR A 1
H32K H 0.2917 0.1798 0.2877 0.075 Uiso 0.46(4) 1 calc PR A 1
C32C C 0.3732(19) 0.2342(10) 0.4350(19) 0.086(6) Uiso 0.46(4) 1 d P A 1
H32L H 0.4184 0.2429 0.4940 0.129 Uiso 0.46(4) 1 calc PR A 1
H32M H 0.2933 0.2232 0.4523 0.129 Uiso 0.46(4) 1 calc PR A 1
H32N H 0.3663 0.2624 0.3926 0.129 Uiso 0.46(4) 1 calc PR A 1
C361 C 0.8852(5) 0.1901(2) 0.4862(4) 0.0574(15) Uani 1 1 d . A .
H36A H 0.8584 0.1619 0.5248 0.069 Uiso 1 1 calc R . .
C362 C 0.9094(7) 0.2315(3) 0.5568(5) 0.085(2) Uani 1 1 d . . .
H36B H 0.8346 0.2410 0.5870 0.128 Uiso 1 1 calc R A .
H36C H 0.9423 0.2590 0.5218 0.128 Uiso 1 1 calc R . .
H36D H 0.9669 0.2210 0.6070 0.128 Uiso 1 1 calc R . .
C363 C 1.0013(6) 0.1755(3) 0.4356(5) 0.078(2) Uani 1 1 d . . .
H36E H 0.9835 0.1504 0.3875 0.118 Uiso 1 1 calc R A .
H36F H 1.0589 0.1631 0.4839 0.118 Uiso 1 1 calc R . .
H36G H 1.0353 0.2036 0.4034 0.118 Uiso 1 1 calc R . .
O2 O 1.0140(12) 0.1563(5) 1.0167(10) 0.120(4) Uiso 0.50 1 d PD . .
C45 C 0.9327(14) 0.1439(6) 1.0811(11) 0.084(4) Uiso 0.50 1 d PD . .
H45A H 0.8523 0.1430 1.0501 0.101 Uiso 0.50 1 calc PR . .
H45B H 0.9509 0.1116 1.1078 0.101 Uiso 0.50 1 calc PR . .
C46 C 0.936(2) 0.1731(9) 1.1437(16) 0.138(8) Uiso 0.50 1 d PD . .
H46A H 0.9227 0.1564 1.2060 0.165 Uiso 0.50 1 calc PR . .
H46B H 0.8686 0.1956 1.1330 0.165 Uiso 0.50 1 calc PR . .
C47 C 1.0511(12) 0.2026(5) 1.1538(10) 0.071(3) Uiso 0.50 1 d PD . .
H47A H 1.0347 0.2376 1.1557 0.085 Uiso 0.50 1 calc PR . .
H47B H 1.0989 0.1932 1.2118 0.085 Uiso 0.50 1 calc PR . .
C48 C 1.1062(13) 0.1892(5) 1.0687(10) 0.074(4) Uiso 0.50 1 d PD . .
H48A H 1.1814 0.1715 1.0828 0.089 Uiso 0.50 1 calc PR . .
H48B H 1.1242 0.2177 1.0287 0.089 Uiso 0.50 1 calc PR . .

loop_
_atom_site_aniso_label
_atom_site_aniso_U_11
_atom_site_aniso_U_22
_atom_site_aniso_U_33
_atom_site_aniso_U_23
_atom_site_aniso_U_13
_atom_site_aniso_U_12
Cr1 0.0432(5) 0.0322(5) 0.0302(4) 0.0006(3) -0.0017(3) 0.0000(3)
Cl1 0.0582(8) 0.0369(7) 0.0402(6) 0.0002(5) -0.0037(5) -0.0089(5)
Cl2 0.0488(7) 0.0439(7) 0.0455(7) 0.0081(5) 0.0022(5) 0.0071(5)
Cl3 0.0455(7) 0.0404(6) 0.0371(6) 0.0006(5) 0.0026(5) -0.0047(5)
P1 0.0415(7) 0.0359(7) 0.0326(6) 0.0030(5) -0.0037(5) -0.0005(5)
O1 0.050(2) 0.0388(18) 0.0373(17) -0.0026(14) 0.0034(15) 0.0006(15)
N1 0.041(2) 0.0285(19) 0.038(2) 0.0029(16) -0.0013(16) -0.0050(16)
N2 0.054(3) 0.034(2) 0.0316(19) 0.0027(16) 0.0044(17) 0.0004(18)
C1 0.037(2) 0.036(2) 0.038(2) 0.007(2) -0.0028(19) -0.001(2)
C2 0.044(3) 0.039(3) 0.042(3) 0.004(2) -0.002(2) 0.006(2)
C3 0.051(3) 0.032(2) 0.053(3) 0.003(2) 0.001(2) 0.001(2)
C4 0.041(3) 0.039(3) 0.048(3) -0.006(2) 0.004(2) -0.004(2)
C5 0.041(3) 0.036(2) 0.037(2) -0.001(2) -0.0008(19) -0.005(2)
C6 0.033(2) 0.034(2) 0.034(2) 0.0038(19) 0.0055(18) 0.0009(18)
C7 0.036(2) 0.030(2) 0.036(2) 0.0004(18) -0.0001(18) -0.0015(18)
C8 0.056(3) 0.033(2) 0.039(3) 0.006(2) 0.006(2) -0.001(2)
C9 0.062(4) 0.046(3) 0.058(3) -0.002(3) 0.011(3) 0.001(3)
C10 0.081(5) 0.064(4) 0.092(5) -0.005(4) 0.037(4) 0.013(4)
C11 0.135(8) 0.060(4) 0.061(4) -0.016(3) 0.040(5) -0.017(5)
C12 0.120(6) 0.063(4) 0.039(3) -0.006(3) 0.015(3) -0.004(4)
C13 0.081(4) 0.048(3) 0.031(2) -0.002(2) 0.002(2) 0.002(3)
C14 0.052(3) 0.037(3) 0.043(3) 0.007(2) -0.004(2) 0.005(2)
C15 0.056(3) 0.063(4) 0.054(3) -0.003(3) 0.004(3) -0.007(3)
C16 0.043(3) 0.091(5) 0.078(4) 0.005(4) 0.018(3) -0.006(3)
C17 0.042(3) 0.072(4) 0.101(5) 0.031(4) -0.012(3) -0.014(3)
C18 0.048(4) 0.067(4) 0.093(5) 0.004(4) -0.017(3) -0.012(3)
C19 0.049(3) 0.054(3) 0.062(3) -0.001(3) -0.008(3) -0.008(3)
C20 0.049(3) 0.039(3) 0.039(3) 0.001(2) -0.003(2) -0.001(2)
C21 0.056(3) 0.064(4) 0.042(3) 0.008(3) -0.005(2) 0.002(3)
C22 0.062(4) 0.069(4) 0.055(3) 0.019(3) -0.014(3) 0.007(3)
C23 0.070(4) 0.061(3) 0.036(3) 0.019(3) -0.009(3) -0.015(3)
C24 0.063(3) 0.052(3) 0.037(3) 0.009(2) -0.004(2) -0.012(3)
C25 0.043(3) 0.045(3) 0.042(3) 0.002(2) 0.000(2) -0.003(2)
C31 0.059(3) 0.035(2) 0.033(2) 0.004(2) -0.001(2) -0.003(2)
C32 0.069(4) 0.043(3) 0.049(3) 0.013(2) -0.004(3) -0.003(3)
C33 0.089(5) 0.064(4) 0.055(4) 0.033(3) -0.006(3) -0.008(4)
C34 0.084(5) 0.057(4) 0.061(4) 0.025(3) 0.009(3) -0.011(3)
C35 0.080(4) 0.048(3) 0.055(3) 0.007(3) 0.008(3) -0.014(3)
C36 0.060(3) 0.033(2) 0.043(3) -0.002(2) 0.001(2) -0.011(2)
C41 0.068(4) 0.078(4) 0.043(3) -0.021(3) 0.004(3) -0.020(3)
C42 0.087(5) 0.065(4) 0.038(3) -0.005(3) -0.002(3) 0.012(3)
C43 0.088(5) 0.064(4) 0.047(3) -0.014(3) 0.016(3) -0.012(3)
C44 0.055(3) 0.050(3) 0.045(3) 0.000(2) 0.015(2) 0.007(3)
C361 0.065(4) 0.056(3) 0.052(3) 0.002(3) 0.002(3) -0.018(3)
C362 0.114(6) 0.084(5) 0.057(4) -0.004(3) -0.009(4) -0.054(5)
C363 0.059(4) 0.098(5) 0.078(5) 0.016(4) 0.006(3) -0.010(4)

loop_
_atom_type_symbol
_atom_type_description
_atom_type_scat_dispersion_real
_atom_type_scat_dispersion_imag
_atom_type_scat_source
C C 0.0033 0.0016 'International Tables Vol C Tables 4.2.6.8 and 6.1.1.4'
H H 0.0000 0.0000 'International Tables Vol C Tables 4.2.6.8 and 6.1.1.4'
N N 0.0061 0.0033 'International Tables Vol C Tables 4.2.6.8 and 6.1.1.4'
O O 0.0106 0.0060 'International Tables Vol C Tables 4.2.6.8 and 6.1.1.4'
P P 0.1023 0.0942 'International Tables Vol C Tables 4.2.6.8 and 6.1.1.4'
Cl Cl 0.1484 0.1585 'International Tables Vol C Tables 4.2.6.8 and 6.1.1.4'
Cr Cr 0.3209 0.6236 'International Tables Vol C Tables 4.2.6.8 and 6.1.1.4'

loop_
_geom_angle_atom_site_label_1
_geom_angle_atom_site_label_2
_geom_angle_atom_site_label_3
_geom_angle
O1 Cr1 N1 170.81(14)
O1 Cr1 Cl1 88.60(10)
N1 Cr1 Cl1 92.60(11)
O1 Cr1 Cl3 87.45(10)
N1 Cr1 Cl3 90.66(11)
Cl1 Cr1 Cl3 174.32(5)
O1 Cr1 Cl2 92.04(10)
N1 Cr1 Cl2 97.01(11)
Cl1 Cr1 Cl2 92.20(5)
Cl3 Cr1 Cl2 92.02(5)
O1 Cr1 P1 94.57(10)
N1 Cr1 P1 76.34(11)
Cl1 Cr1 P1 89.74(5)
Cl3 Cr1 P1 86.51(5)
Cl2 Cr1 P1 173.16(5)
C1 P1 C14 105.2(2)
C1 P1 C20 107.3(2)
C14 P1 C20 105.1(2)
C1 P1 Cr1 95.80(15)
C14 P1 Cr1 118.26(16)
C20 P1 Cr1 122.82(17)
C41 O1 C44 105.8(4)
C41 O1 Cr1 126.2(3)
C44 O1 Cr1 125.0(3)
C7 N1 C6 119.0(4)
C7 N1 Cr1 126.4(3)
C6 N1 Cr1 114.6(3)
C7 N2 C31 125.8(4)
C7 N2 H2A 117.1
C31 N2 H2A 117.1
C6 C1 C2 119.3(4)
C6 C1 P1 115.4(3)
C2 C1 P1 125.3(3)
C3 C2 C1 120.2(4)
C3 C2 H2B 119.9
C1 C2 H2B 119.9
C4 C3 C2 120.1(5)
C4 C3 H3A 119.9
C2 C3 H3A 119.9
C3 C4 C5 120.7(5)
C3 C4 H4A 119.7
C5 C4 H4A 119.7
C4 C5 C6 120.2(4)
C4 C5 H5A 119.9
C6 C5 H5A 119.9
C5 C6 C1 119.6(4)
C5 C6 N1 123.8(4)
C1 C6 N1 116.6(4)
N2 C7 N1 120.3(4)
N2 C7 C8 115.8(4)
N1 C7 C8 123.9(4)
C13 C8 C9 120.7(5)
C13 C8 C7 119.1(5)
C9 C8 C7 120.2(5)
C8 C9 C10 118.3(6)
C8 C9 H9A 120.8
C10 C9 H9A 120.8
C11 C10 C9 120.6(7)
C11 C10 H10A 119.7
C9 C10 H10A 119.7
C12 C11 C10 119.9(6)
C12 C11 H11A 120.0
C10 C11 H11A 120.0
C11 C12 C13 121.0(6)
C11 C12 H12A 119.5
C13 C12 H12A 119.5
C8 C13 C12 119.5(6)
C8 C13 H13A 120.3
C12 C13 H13A 120.3
C15 C14 C19 117.5(5)
C15 C14 P1 122.5(4)
C19 C14 P1 120.0(4)
C16 C15 C14 121.3(6)
C16 C15 H15A 119.3
C14 C15 H15A 119.3
C15 C16 C17 119.7(6)
C15 C16 H16A 120.2
C17 C16 H16A 120.2
C18 C17 C16 120.8(6)
C18 C17 H17A 119.6
C16 C17 H17A 119.6
C17 C18 C19 119.2(6)
C17 C18 H18A 120.4
C19 C18 H18A 120.4
C18 C19 C14 121.6(6)
C18 C19 H19A 119.2
C14 C19 H19A 119.2
C25 C20 C21 119.4(5)
C25 C20 P1 119.8(4)
C21 C20 P1 120.7(4)
C20 C21 C22 119.3(5)
C20 C21 H21A 120.3
C22 C21 H21A 120.3
C23 C22 C21 120.0(5)
C23 C22 H22A 120.0
C21 C22 H22A 120.0
C22 C23 C24 121.1(5)
C22 C23 H23A 119.4
C24 C23 H23A 119.4
C23 C24 C25 119.6(5)
C23 C24 H24A 120.2
C25 C24 H24A 120.2
C20 C25 C24 120.4(5)
C20 C25 H25A 119.8
C24 C25 H25A 119.8
C36 C31 C32 123.1(5)
C36 C31 N2 120.0(4)
C32 C31 N2 116.8(5)
C33 C32 C31 116.2(5)
C33 C32 C321 120.4(7)
C31 C32 C321 122.9(7)
C33 C32 C32A 120.4(8)
C31 C32 C32A 122.6(7)
C321 C32 C32A 14.4(8)
C34 C33 C32 121.6(6)
C34 C33 H33A 119.2
C32 C33 H33A 119.2
C33 C34 C35 120.9(5)
C33 C34 H34A 119.6
C35 C34 H34A 119.6
C34 C35 C36 120.2(6)
C34 C35 H35A 119.9
C36 C35 H35A 119.9
C31 C36 C35 117.9(5)
C31 C36 C361 124.9(4)
C35 C36 C361 117.2(5)
O1 C41 C42 106.1(5)
O1 C41 H41A 110.5
C42 C41 H41A 110.5
O1 C41 H41B 110.5
C42 C41 H41B 110.5
H41A C41 H41B 108.7
C41 C42 C43 104.7(4)
C41 C42 H42A 110.8
C43 C42 H42A 110.8
C41 C42 H42B 110.8
C43 C42 H42B 110.8
H42A C42 H42B 108.9
C44 C43 C42 105.6(5)
C44 C43 H43A 110.6
C42 C43 H43A 110.6
C44 C43 H43B 110.6
C42 C43 H43B 110.6
H43A C43 H43B 108.8
O1 C44 C43 105.2(5)
O1 C44 H44A 110.7
C43 C44 H44A 110.7
O1 C44 H44B 110.7
C43 C44 H44B 110.7
H44A C44 H44B 108.8
C32 C321 C322 107.7(11)
C32 C321 C323 112.7(10)
C322 C321 C323 113.3(11)
C32 C321 H32A 107.7
C322 C321 H32A 107.7
C323 C321 H32A 107.7
C321 C322 H32B 109.5
C321 C322 H32C 109.5
H32B C322 H32C 109.5
C321 C322 H32D 109.5
H32B C322 H32D 109.5
H32C C322 H32D 109.5
C321 C323 H32E 109.5
C321 C323 H32F 109.5
H32E C323 H32F 109.5
C321 C323 H32G 109.5
H32E C323 H32G 109.5
H32F C323 H32G 109.5
C32 C32A C32B 108.8(11)
C32 C32A C32C 112.7(13)
C32B C32A C32C 111.0(14)
C32 C32A H32H 108.1
C32B C32A H32H 108.1
C32C C32A H32H 108.1
C36 C361 C362 109.8(5)
C36 C361 C363 114.0(5)
C362 C361 C363 110.4(6)
C36 C361 H36A 107.5
C362 C361 H36A 107.5
C363 C361 H36A 107.5
C361 C362 H36B 109.5
C361 C362 H36C 109.5
H36B C362 H36C 109.5
C361 C362 H36D 109.5
H36B C362 H36D 109.5
H36C C362 H36D 109.5
C361 C363 H36E 109.5
C361 C363 H36F 109.5
H36E C363 H36F 109.5
C361 C363 H36G 109.5
H36E C363 H36G 109.5
H36F C363 H36G 109.5
C45 O2 C48 107.6(13)
C46 C45 O2 107.5(18)
C46 C45 H45A 110.2
O2 C45 H45A 110.2
C46 C45 H45B 110.2
O2 C45 H45B 110.2
H45A C45 H45B 108.5
C45 C46 C47 116.4(19)
C45 C46 H46A 108.2
C47 C46 H46A 108.2
C45 C46 H46B 108.2
C47 C46 H46B 108.2
H46A C46 H46B 107.3
C48 C47 C46 99.7(13)
C48 C47 H47A 111.8
C46 C47 H47A 111.8
C48 C47 H47B 111.8
C46 C47 H47B 111.8
H47A C47 H47B 109.6
C47 C48 O2 104.3(12)
C47 C48 H48A 110.9
O2 C48 H48A 110.9
C47 C48 H48B 110.9
O2 C48 H48B 110.9
H48A C48 H48B 108.9

loop_
_geom_bond_atom_site_label_1
_geom_bond_atom_site_label_2
_geom_bond_distance
Cr1 O1 2.082(3)
Cr1 N1 2.109(4)
Cr1 Cl1 2.2977(14)
Cr1 Cl3 2.3233(14)
Cr1 Cl2 2.3403(15)
Cr1 P1 2.4637(15)
P1 C1 1.802(5)
P1 C14 1.804(5)
P1 C20 1.825(5)
O1 C41 1.446(6)
O1 C44 1.449(6)
N1 C7 1.337(6)
N1 C6 1.453(6)
N2 C7 1.322(6)
N2 C31 1.450(6)
N2 H2A 0.8800
C1 C6 1.399(6)
C1 C2 1.400(7)
C2 C3 1.391(7)
C2 H2B 0.9500
C3 C4 1.367(7)
C3 H3A 0.9500
C4 C5 1.386(7)
C4 H4A 0.9500
C5 C6 1.393(6)
C5 H5A 0.9500
C7 C8 1.498(7)
C8 C13 1.380(7)
C8 C9 1.389(8)
C9 C10 1.420(9)
C9 H9A 0.9500
C10 C11 1.369(11)
C10 H10A 0.9500
C11 C12 1.368(11)
C11 H11A 0.9500
C12 C13 1.394(8)
C12 H12A 0.9500
C13 H13A 0.9500
C14 C15 1.394(8)
C14 C19 1.410(7)
C15 C16 1.376(8)
C15 H15A 0.9500
C16 C17 1.388(10)
C16 H16A 0.9500
C17 C18 1.378(10)
C17 H17A 0.9500
C18 C19 1.377(8)
C18 H18A 0.9500
C19 H19A 0.9500
C20 C25 1.383(7)
C20 C21 1.394(7)
C21 C22 1.402(8)
C21 H21A 0.9500
C22 C23 1.360(8)
C22 H22A 0.9500
C23 C24 1.371(8)
C23 H23A 0.9500
C24 C25 1.388(7)
C24 H24A 0.9500
C25 H25A 0.9500
C31 C36 1.383(7)
C31 C32 1.411(7)
C32 C33 1.406(7)
C32 C321 1.474(15)
C32 C32A 1.530(17)
C33 C34 1.367(9)
C33 H33A 0.9500
C34 C35 1.380(9)
C34 H34A 0.9500
C35 C36 1.409(7)
C35 H35A 0.9500
C36 C361 1.529(8)
C41 C42 1.515(8)
C41 H41A 0.9900
C41 H41B 0.9900
C42 C43 1.519(9)
C42 H42A 0.9900
C42 H42B 0.9900
C43 C44 1.495(7)
C43 H43A 0.9900
C43 H43B 0.9900
C44 H44A 0.9900
C44 H44B 0.9900
C321 C322 1.55(2)
C321 C323 1.552(18)
C321 H32A 1.0000
C322 H32B 0.9800
C322 H32C 0.9800
C322 H32D 0.9800
C323 H32E 0.9800
C323 H32F 0.9800
C323 H32G 0.9800
C32A C32B 1.57(2)
C32A C32C 1.62(3)
C32A H32H 1.0000
C32B H32I 0.9800
C32B H32J 0.9800
C32B H32K 0.9800
C32C H32L 0.9800
C32C H32M 0.9800
C32C H32N 0.9800
C361 C362 1.528(9)
C361 C363 1.544(9)
C361 H36A 1.0000
C362 H36B 0.9800
C362 H36C 0.9800
C362 H36D 0.9800
C363 H36E 0.9800
C363 H36F 0.9800
C363 H36G 0.9800
O2 C45 1.332(17)
O2 C48 1.544(17)
C45 C46 1.19(2)
C45 H45A 0.9900
C45 H45B 0.9900
C46 C47 1.53(2)
C46 H46A 0.9900
C46 H46B 0.9900
C47 C48 1.391(17)
C47 H47A 0.9900
C47 H47B 0.9900
C48 H48A 0.9900
C48 H48B 0.9900
